data_7238334
loop_
_publ_author_name
'Zhang, Lai-Ping'
'Ma, Jian-Fang'
'Pang, Yuan-Yuan'
'Ma, Ji-Cheng'
'Yang, Jin'

_publ_section_title
;
 Four novel topological frameworks based on
 4,4&#x2032;-(hexafluoroisopropylidene)diphthalic acid and
 1,1&#x2032;-(1,4-butanediyl)bis(imidazole) ligand
;
_journal_issue 12
_journal_name_full CrystEngComm
_journal_page_first 4433
_journal_paper_doi 10.1039/c0ce00181c
_journal_volume 12
_journal_year 2010
_chemical_formula_moiety 'C34 H31 Cd F6 N6 O9, 2(H2 O)'
_chemical_formula_sum 'C34 H35 Cd F6 N6 O11'
_chemical_formula_weight 930.08
_space_group_IT_number 2
_space_group_name_Hall '-P 1'
_space_group_name_H-M_alt 'P -1'
_symmetry_cell_setting triclinic
_symmetry_space_group_name_Hall '-P 1'
_symmetry_space_group_name_H-M 'P -1'
_atom_sites_solution_hydrogens geom
_atom_sites_solution_primary direct
_atom_sites_solution_secondary difmap
_audit_creation_method SHELXL-97
_cell_angle_alpha 77.232(19)
_cell_angle_beta 75.175(16)
_cell_angle_gamma 63.319(15)
_cell_formula_units_Z 2
_cell_length_a 10.590(4)
_cell_length_b 11.460(6)
_cell_length_c 17.775(9)
_cell_measurement_reflns_used 8303
_cell_measurement_temperature 293(2)
_cell_measurement_theta_max 27.5
_cell_measurement_theta_min 3.3
_cell_volume 1849.2(15)
_computing_cell_refinement PROCESS-AUTO
_computing_data_collection PROCESS-AUTO
_computing_data_reduction PROCESS-AUTO
_computing_structure_refinement 'SHELXL-97 (Sheldrick, 1997)'
_computing_structure_solution 'SHELXS-97 (Sheldrick, 1997)'
_diffrn_ambient_temperature 293(2)
_diffrn_detector_area_resol_mean 10.0
_diffrn_measured_fraction_theta_full 0.992
_diffrn_measured_fraction_theta_max 0.979
_diffrn_measurement_device_type 'Rigaku RAXIS-RAPID'
_diffrn_measurement_method '\w scan'
_diffrn_radiation_monochromator graphite
_diffrn_radiation_source 'fine-focus sealed tube'
_diffrn_radiation_type MoK\a
_diffrn_radiation_wavelength 0.71069
_diffrn_reflns_av_R_equivalents 0.0304
_diffrn_reflns_av_sigmaI/netI 0.0388
_diffrn_reflns_limit_h_max 13
_diffrn_reflns_limit_h_min -13
_diffrn_reflns_limit_k_max 13
_diffrn_reflns_limit_k_min -14
_diffrn_reflns_limit_l_max 23
_diffrn_reflns_limit_l_min -23
_diffrn_reflns_number 17692
_diffrn_reflns_theta_full 25.00
_diffrn_reflns_theta_max 27.48
_diffrn_reflns_theta_min 3.30
_exptl_absorpt_coefficient_mu 0.690
_exptl_absorpt_correction_T_max 0.874
_exptl_absorpt_correction_T_min 0.853
_exptl_absorpt_correction_type multi-scan
_exptl_absorpt_process_details
;
Higashi,T (1995) Program for absorption correction.
Rigaku Corporation, Tokyo, Japan.
;
_exptl_crystal_colour colorless
_exptl_crystal_density_diffrn 1.670
_exptl_crystal_density_method 'not measured'
_exptl_crystal_description block
_exptl_crystal_F_000 942
_exptl_crystal_size_max 0.219
_exptl_crystal_size_mid 0.190
_exptl_crystal_size_min 0.183
_refine_diff_density_max 0.767
_refine_diff_density_min -0.454
_refine_diff_density_rms 0.121
_refine_ls_extinction_method none
_refine_ls_goodness_of_fit_ref 1.152
_refine_ls_hydrogen_treatment mixed
_refine_ls_matrix_type full
_refine_ls_number_parameters 544
_refine_ls_number_reflns 8303
_refine_ls_number_restraints 12
_refine_ls_restrained_S_all 1.165
_refine_ls_R_factor_all 0.0395
_refine_ls_R_factor_gt 0.0330
_refine_ls_shift/su_max 0.001
_refine_ls_shift/su_mean 0.000
_refine_ls_structure_factor_coef Fsqd
_refine_ls_weighting_details 'calc w=1/[\s^2^(Fo^2^)+(0.0653P)^2^+0.6072P] where P=(Fo^2^+2Fc^2^)/3'
_refine_ls_weighting_scheme calc
_refine_ls_wR_factor_gt 0.0944
_refine_ls_wR_factor_ref 0.1117
_reflns_number_gt 7208
_reflns_number_total 8303
_reflns_threshold_expression >2sigma(I)
_cod_data_source_file c0ce00181c.txt
_cod_data_source_block Compound-1
_cod_original_sg_symbol_Hall '-P 1 '
_cod_original_sg_symbol_H-M 'P -1 '
_cod_database_code 7238334

loop_
_symmetry_equiv_pos_as_xyz
'x, y, z'
'-x, -y, -z'

loop_
_atom_site_label
_atom_site_type_symbol
_atom_site_fract_x
_atom_site_fract_y
_atom_site_fract_z
_atom_site_U_iso_or_equiv
_atom_site_adp_type
_atom_site_occupancy
_atom_site_symmetry_multiplicity
_atom_site_calc_flag
_atom_site_refinement_flags
Cd1 Cd 0.348001(19) 0.367798(19) 0.068503(11) 0.02248(8) Uani 1 1 d .
C1 C 0.1227(3) 0.4353(3) 0.23789(18) 0.0314(6) Uani 1 1 d .
H1 H 0.1802 0.3595 0.2661 0.038 Uiso 1 1 calc R
C2 C 0.0414(3) 0.5849(3) 0.14476(19) 0.0365(7) Uani 1 1 d .
H2 H 0.0332 0.6324 0.0952 0.044 Uiso 1 1 calc R
C3 C -0.0553(3) 0.6209(3) 0.2102(2) 0.0395(7) Uani 1 1 d .
H3 H -0.1412 0.6960 0.2143 0.047 Uiso 1 1 calc R
C4 C -0.0754(4) 0.5220(4) 0.35168(19) 0.0431(8) Uani 1 1 d .
H4A H -0.1099 0.6075 0.3689 0.052 Uiso 1 1 calc R
H4B H -0.0075 0.4579 0.3841 0.052 Uiso 1 1 calc R
C5 C -0.2011(4) 0.4861(4) 0.36191(19) 0.0401(8) Uani 1 1 d .
H5A H -0.1651 0.3977 0.3486 0.048 Uiso 1 1 calc R
H5B H -0.2641 0.5457 0.3258 0.048 Uiso 1 1 calc R
C6 C -0.2879(4) 0.4927(4) 0.4457(2) 0.0456(9) Uani 1 1 d .
H6A H -0.3128 0.5774 0.4613 0.055 Uiso 1 1 calc R
H6B H -0.3767 0.4872 0.4459 0.055 Uiso 1 1 calc R
C7 C -0.2107(3) 0.3864(3) 0.50499(18) 0.0387(8) Uani 1 1 d .
H7A H -0.1919 0.3015 0.4921 0.046 Uiso 1 1 calc R
H7B H -0.1191 0.3879 0.5032 0.046 Uiso 1 1 calc R
C8 C -0.3690(3) 0.3352(3) 0.62512(19) 0.0335(6) Uani 1 1 d .
H8 H -0.3779 0.2692 0.6074 0.040 Uiso 1 1 calc R
C9 C -0.3074(4) 0.4904(4) 0.6308(2) 0.0470(9) Uani 1 1 d .
H9 H -0.2661 0.5505 0.6169 0.056 Uiso 1 1 calc R
C10 C -0.3896(5) 0.4726(4) 0.6995(2) 0.0538(10) Uani 1 1 d .
H10 H -0.4160 0.5176 0.7425 0.065 Uiso 1 1 calc R
C11 C 0.2410(3) 0.1883(3) 0.01020(19) 0.0320(6) Uani 1 1 d .
H11 H 0.1949 0.2583 -0.0254 0.038 Uiso 1 1 calc R
C12 C 0.3613(4) 0.0713(4) 0.1017(2) 0.0453(9) Uani 1 1 d .
H12 H 0.4148 0.0463 0.1412 0.054 Uiso 1 1 calc R
C13 C 0.3213(4) -0.0081(4) 0.0765(3) 0.0465(9) Uani 1 1 d .
H13 H 0.3410 -0.0959 0.0951 0.056 Uiso 1 1 calc R
C14 C 0.1751(4) 0.0263(4) -0.0255(2) 0.0391(8) Uani 1 1 d .
H14A H 0.2402 -0.0600 -0.0410 0.047 Uiso 1 1 calc R
H14B H 0.1543 0.0874 -0.0728 0.047 Uiso 1 1 calc R
C15 C 0.0362(4) 0.0209(4) 0.02261(19) 0.0413(8) Uani 1 1 d .
H15A H 0.0570 -0.0407 0.0697 0.050 Uiso 1 1 calc R
H15B H -0.0288 0.1070 0.0385 0.050 Uiso 1 1 calc R
C16 C 0.5743(3) 0.2941(3) 0.14698(15) 0.0227(5) Uani 1 1 d .
C17 C 0.7142(3) 0.2677(2) 0.16991(15) 0.0197(5) Uani 1 1 d .
C18 C 0.7642(3) 0.1696(3) 0.23071(15) 0.0216(5) Uani 1 1 d .
H18 H 0.7120 0.1205 0.2561 0.026 Uiso 1 1 calc R
C19 C 0.8916(3) 0.1433(3) 0.25440(16) 0.0233(5) Uani 1 1 d .
C20 C 0.9692(3) 0.2157(3) 0.21547(17) 0.0282(6) Uani 1 1 d .
H20 H 1.0558 0.1973 0.2293 0.034 Uiso 1 1 calc R
C21 C 0.9182(3) 0.3158(3) 0.15575(17) 0.0281(6) Uani 1 1 d .
H21 H 0.9696 0.3660 0.1312 0.034 Uiso 1 1 calc R
C22 C 0.7924(3) 0.3418(3) 0.13240(15) 0.0225(5) Uani 1 1 d .
C23 C 0.7503(3) 0.4472(3) 0.06329(17) 0.0288(6) Uani 1 1 d .
C24 C 0.9429(3) 0.0275(3) 0.32034(16) 0.0239(5) Uani 1 1 d .
C25 C 1.0032(3) -0.1003(3) 0.28198(18) 0.0331(7) Uani 1 1 d .
C26 C 1.0639(3) 0.0301(3) 0.35342(18) 0.0320(6) Uani 1 1 d .
C27 C 0.8210(3) 0.0334(3) 0.39130(15) 0.0229(5) Uani 1 1 d .
C28 C 0.8222(3) -0.0777(3) 0.44062(17) 0.0268(6) Uani 1 1 d .
H28 H 0.8928 -0.1590 0.4272 0.032 Uiso 1 1 calc R
C29 C 0.7224(3) -0.0747(3) 0.51002(17) 0.0259(6) Uani 1 1 d D
C30 C 0.7496(3) -0.2105(3) 0.5553(2) 0.0349(7) Uani 1 1 d D
C31 C 0.6154(3) 0.0491(3) 0.53098(16) 0.0257(6) Uani 1 1 d D
C32 C 0.5027(3) 0.0792(4) 0.60463(18) 0.0362(7) Uani 1 1 d D
C33 C 0.6129(3) 0.1593(3) 0.47922(17) 0.0293(6) Uani 1 1 d .
H33 H 0.5403 0.2408 0.4908 0.035 Uiso 1 1 calc R
C34 C 0.7131(3) 0.1545(3) 0.41093(17) 0.0272(6) Uani 1 1 d .
H34 H 0.7083 0.2315 0.3784 0.033 Uiso 1 1 calc R
N1 N 0.1549(3) 0.4674(3) 0.16164(15) 0.0297(5) Uani 1 1 d .
N2 N -0.0030(3) 0.5254(3) 0.26960(15) 0.0332(6) Uani 1 1 d .
N3 N -0.2958(3) 0.4034(2) 0.58500(14) 0.0294(5) Uani 1 1 d .
N5 N 0.3106(3) 0.1948(3) 0.06010(15) 0.0301(5) Uani 1 1 d .
N6 N 0.2455(3) 0.0676(3) 0.01774(16) 0.0328(6) Uani 1 1 d .
O1 O 0.5465(3) 0.2004(2) 0.14640(15) 0.0408(5) Uani 1 1 d .
O2 O 0.4937(2) 0.4136(2) 0.12816(12) 0.0283(4) Uani 1 1 d .
O3 O 0.7346(2) 0.4152(2) 0.00464(12) 0.0370(5) Uani 1 1 d .
O4 O 0.7406(3) 0.5576(2) 0.06612(17) 0.0512(7) Uani 1 1 d .
O5 O 0.8450(3) -0.3075(2) 0.52681(18) 0.0536(7) Uani 1 1 d .
O6 O 0.6727(3) -0.2213(3) 0.62305(16) 0.0565(7) Uani 1 1 d .
H6 H 0.6143 -0.1479 0.6342 0.085 Uiso 1 1 calc R
O7 O 0.4778(3) -0.0150(3) 0.65035(15) 0.0513(7) Uani 1 1 d .
O8 O 0.4372(3) 0.1915(3) 0.61976(17) 0.0582(8) Uani 1 1 d .
F1 F 1.0244(2) 0.1467(2) 0.37612(12) 0.0422(5) Uani 1 1 d .
F2 F 1.18771(19) 0.0029(2) 0.30300(12) 0.0475(5) Uani 1 1 d .
F3 F 1.0943(2) -0.0585(2) 0.41692(11) 0.0425(5) Uani 1 1 d .
F4 F 1.0911(3) -0.0954(2) 0.21427(12) 0.0545(6) Uani 1 1 d .
F5 F 1.0794(2) -0.20785(18) 0.32624(12) 0.0426(5) Uani 1 1 d .
F6 F 0.8976(2) -0.1198(2) 0.26839(14) 0.0492(5) Uani 1 1 d .
O1W O 0.3559(3) 0.0813(3) 0.79947(15) 0.0452(6) Uani 1 1 d D
H1A H 0.381(5) 0.000(3) 0.826(2) 0.068 Uiso 1 1 d D
H1B H 0.381(5) 0.068(4) 0.7497(12) 0.068 Uiso 1 1 d D
O2W O -0.5764(4) 0.2816(4) 0.81484(19) 0.0713(9) Uani 1 1 d D
H2A H -0.589(6) 0.210(4) 0.813(4) 0.107 Uiso 1 1 d D
H2B H -0.639(5) 0.321(5) 0.854(3) 0.107 Uiso 1 1 d D
O3W O 0.5591(3) 0.3275(2) -0.03336(14) 0.0393(5) Uani 1 1 d D
H3A H 0.623(4) 0.352(4) -0.022(2) 0.059 Uiso 1 1 d D
H3B H 0.530(4) 0.392(3) -0.0746(19) 0.059 Uiso 1 1 d D
N4 N -0.4272(3) 0.3764(3) 0.69430(17) 0.0425(7) Uani 1 1 d D
H4N H -0.476(4) 0.346(4) 0.7344(18) 0.051 Uiso 1 1 d D

loop_
_atom_site_aniso_label
_atom_site_aniso_U_11
_atom_site_aniso_U_22
_atom_site_aniso_U_33
_atom_site_aniso_U_23
_atom_site_aniso_U_13
_atom_site_aniso_U_12
Cd1 0.02371(11) 0.02370(11) 0.02289(11) 0.00058(7) -0.00659(7) -0.01264(8)
C1 0.0280(14) 0.0372(16) 0.0275(14) 0.0010(12) -0.0044(11) -0.0149(12)
C2 0.0336(15) 0.0335(16) 0.0307(16) 0.0033(13) -0.0049(12) -0.0076(13)
C3 0.0321(16) 0.0354(17) 0.0401(18) -0.0051(14) -0.0038(13) -0.0058(13)
C4 0.0421(18) 0.060(2) 0.0248(15) -0.0087(15) 0.0040(13) -0.0226(16)
C5 0.0374(17) 0.0434(19) 0.0287(16) 0.0040(14) -0.0032(13) -0.0127(14)
C6 0.0300(15) 0.047(2) 0.0335(17) 0.0052(15) 0.0011(13) -0.0012(14)
C7 0.0313(15) 0.0381(18) 0.0288(16) 0.0012(13) 0.0014(12) -0.0051(13)
C8 0.0333(15) 0.0363(16) 0.0337(16) -0.0022(13) -0.0071(13) -0.0172(13)
C9 0.062(2) 0.0353(18) 0.049(2) -0.0089(16) -0.0039(18) -0.0266(17)
C10 0.070(3) 0.045(2) 0.040(2) -0.0172(17) 0.0007(18) -0.0184(19)
C11 0.0337(15) 0.0316(15) 0.0340(16) -0.0009(12) -0.0110(13) -0.0152(12)
C12 0.0491(19) 0.0413(19) 0.058(2) 0.0143(16) -0.0329(18) -0.0266(16)
C13 0.0450(19) 0.0330(18) 0.068(3) 0.0098(17) -0.0250(18) -0.0216(15)
C14 0.0421(17) 0.053(2) 0.0381(17) -0.0176(15) 0.0009(14) -0.0320(16)
C15 0.0476(19) 0.062(2) 0.0316(16) -0.0173(16) -0.0018(14) -0.0359(18)
C16 0.0212(12) 0.0288(14) 0.0168(12) 0.0004(10) -0.0062(10) -0.0094(10)
C17 0.0201(11) 0.0198(12) 0.0180(11) 0.0001(9) -0.0059(9) -0.0071(9)
C18 0.0227(12) 0.0213(12) 0.0215(12) 0.0021(10) -0.0071(10) -0.0103(10)
C19 0.0257(13) 0.0227(13) 0.0205(12) 0.0020(10) -0.0088(10) -0.0089(10)
C20 0.0234(13) 0.0351(15) 0.0302(14) 0.0073(12) -0.0115(11) -0.0174(12)
C21 0.0303(14) 0.0292(14) 0.0290(14) 0.0055(11) -0.0077(11) -0.0189(12)
C22 0.0282(13) 0.0195(12) 0.0193(12) 0.0025(10) -0.0065(10) -0.0106(10)
C23 0.0253(13) 0.0321(15) 0.0290(14) 0.0084(12) -0.0075(11) -0.0161(11)
C24 0.0243(12) 0.0224(13) 0.0233(13) 0.0019(10) -0.0100(10) -0.0072(10)
C25 0.0383(16) 0.0272(15) 0.0285(15) 0.0001(12) -0.0110(12) -0.0079(12)
C26 0.0285(14) 0.0345(16) 0.0316(15) 0.0054(12) -0.0149(12) -0.0113(12)
C27 0.0274(13) 0.0228(13) 0.0210(12) 0.0037(10) -0.0105(10) -0.0121(10)
C28 0.0291(13) 0.0207(13) 0.0299(14) 0.0032(11) -0.0101(11) -0.0102(11)
C29 0.0301(13) 0.0235(13) 0.0280(14) 0.0064(11) -0.0139(11) -0.0141(11)
C30 0.0372(16) 0.0282(15) 0.0397(17) 0.0088(13) -0.0118(13) -0.0172(13)
C31 0.0287(13) 0.0297(14) 0.0229(13) 0.0021(11) -0.0087(11) -0.0160(11)
C32 0.0383(16) 0.0449(19) 0.0288(15) -0.0069(14) -0.0051(13) -0.0197(14)
C33 0.0312(14) 0.0253(14) 0.0290(14) -0.0027(11) -0.0067(12) -0.0092(11)
C34 0.0329(14) 0.0206(13) 0.0264(14) 0.0031(10) -0.0096(11) -0.0102(11)
N1 0.0250(11) 0.0335(13) 0.0271(12) -0.0013(10) -0.0035(10) -0.0108(10)
N2 0.0327(13) 0.0404(15) 0.0237(12) -0.0044(11) -0.0009(10) -0.0148(11)
N3 0.0300(12) 0.0257(12) 0.0268(12) 0.0020(10) -0.0039(10) -0.0096(10)
N5 0.0300(12) 0.0304(13) 0.0364(14) 0.0040(11) -0.0127(10) -0.0182(10)
N6 0.0328(13) 0.0338(14) 0.0398(14) -0.0049(11) -0.0072(11) -0.0204(11)
O1 0.0417(12) 0.0376(13) 0.0556(15) 0.0003(11) -0.0263(11) -0.0209(10)
O2 0.0233(9) 0.0260(10) 0.0296(10) 0.0043(8) -0.0092(8) -0.0062(8)
O3 0.0372(11) 0.0514(14) 0.0185(10) 0.0056(9) -0.0071(8) -0.0186(10)
O4 0.0688(17) 0.0341(13) 0.0566(16) 0.0120(12) -0.0277(14) -0.0258(12)
O5 0.0488(14) 0.0289(13) 0.0646(18) 0.0142(12) -0.0015(13) -0.0138(11)
O6 0.0734(18) 0.0340(14) 0.0461(15) 0.0121(11) 0.0013(13) -0.0222(13)
O7 0.0612(16) 0.0486(15) 0.0380(14) -0.0009(12) 0.0102(12) -0.0297(13)
O8 0.0659(18) 0.0438(15) 0.0507(16) -0.0135(13) 0.0172(13) -0.0217(13)
F1 0.0499(11) 0.0413(11) 0.0492(12) -0.0010(9) -0.0247(9) -0.0248(9)
F2 0.0247(9) 0.0655(14) 0.0469(12) 0.0047(10) -0.0105(8) -0.0172(9)
F3 0.0413(10) 0.0487(12) 0.0384(10) 0.0150(9) -0.0270(9) -0.0183(9)
F4 0.0647(14) 0.0472(13) 0.0324(11) -0.0096(9) 0.0062(10) -0.0124(11)
F5 0.0418(10) 0.0268(9) 0.0429(11) 0.0015(8) -0.0132(9) 0.0002(8)
F6 0.0579(13) 0.0314(10) 0.0676(14) -0.0101(10) -0.0309(11) -0.0146(9)
O1W 0.0452(14) 0.0490(15) 0.0367(13) -0.0070(11) -0.0068(11) -0.0151(12)
O2W 0.093(2) 0.086(3) 0.0497(18) -0.0104(17) 0.0186(16) -0.066(2)
O3W 0.0416(13) 0.0416(13) 0.0365(12) -0.0048(10) -0.0079(10) -0.0183(11)
N4 0.0373(15) 0.0474(17) 0.0339(15) -0.0014(13) 0.0039(12) -0.0170(13)

loop_
_atom_type_symbol
_atom_type_description
_atom_type_scat_dispersion_real
_atom_type_scat_dispersion_imag
_atom_type_scat_source
C C 0.0033 0.0016 'International Tables Vol C Tables 4.2.6.8 and 6.1.1.4'
H H 0.0000 0.0000 'International Tables Vol C Tables 4.2.6.8 and 6.1.1.4'
N N 0.0061 0.0033 'International Tables Vol C Tables 4.2.6.8 and 6.1.1.4'
O O 0.0106 0.0060 'International Tables Vol C Tables 4.2.6.8 and 6.1.1.4'
F F 0.0171 0.0103 'International Tables Vol C Tables 4.2.6.8 and 6.1.1.4'
Cd Cd -0.8075 1.2024 'International Tables Vol C Tables 4.2.6.8 and 6.1.1.4'

loop_
_geom_angle_atom_site_label_1
_geom_angle_atom_site_label_2
_geom_angle_atom_site_label_3
_geom_angle
_geom_angle_site_symmetry_1
_geom_angle_site_symmetry_3
N5 Cd1 N1 100.56(10) . .
N5 Cd1 O2 138.09(8) . .
N1 Cd1 O2 89.30(9) . .
N5 Cd1 O3 129.11(9) . 2_665
N1 Cd1 O3 83.40(9) . 2_665
O2 Cd1 O3 92.26(8) . 2_665
N5 Cd1 O3W 97.45(9) . .
N1 Cd1 O3W 161.73(9) . .
O2 Cd1 O3W 79.26(8) . .
O3 Cd1 O3W 82.87(8) 2_665 .
N5 Cd1 O1 85.34(9) . .
N1 Cd1 O1 105.11(9) . .
O2 Cd1 O1 52.85(8) . .
O3 Cd1 O1 143.11(8) 2_665 .
O3W Cd1 O1 79.33(9) . .
N5 Cd1 O4 79.99(9) . 2_665
N1 Cd1 O4 107.17(10) . 2_665
O2 Cd1 O4 135.81(8) . 2_665
O3 Cd1 O4 51.25(8) 2_665 2_665
O3W Cd1 O4 72.93(9) . 2_665
O1 Cd1 O4 146.43(9) . 2_665
N1 C1 N2 111.6(3) . .
N1 C1 H1 124.2 . .
N2 C1 H1 124.2 . .
C3 C2 N1 110.1(3) . .
C3 C2 H2 124.9 . .
N1 C2 H2 124.9 . .
C2 C3 N2 106.5(3) . .
C2 C3 H3 126.8 . .
N2 C3 H3 126.8 . .
N2 C4 C5 111.1(3) . .
N2 C4 H4A 109.4 . .
C5 C4 H4A 109.4 . .
N2 C4 H4B 109.4 . .
C5 C4 H4B 109.4 . .
H4A C4 H4B 108.0 . .
C4 C5 C6 112.9(3) . .
C4 C5 H5A 109.0 . .
C6 C5 H5A 109.0 . .
C4 C5 H5B 109.0 . .
C6 C5 H5B 109.0 . .
H5A C5 H5B 107.8 . .
C7 C6 C5 114.1(3) . .
C7 C6 H6A 108.7 . .
C5 C6 H6A 108.7 . .
C7 C6 H6B 108.7 . .
C5 C6 H6B 108.7 . .
H6A C6 H6B 107.6 . .
N3 C7 C6 111.4(3) . .
N3 C7 H7A 109.3 . .
C6 C7 H7A 109.3 . .
N3 C7 H7B 109.3 . .
C6 C7 H7B 109.3 . .
H7A C7 H7B 108.0 . .
N4 C8 N3 108.3(3) . .
N4 C8 H8 125.8 . .
N3 C8 H8 125.8 . .
C10 C9 N3 106.8(3) . .
C10 C9 H9 126.6 . .
N3 C9 H9 126.6 . .
C9 C10 N4 107.0(3) . .
C9 C10 H10 126.5 . .
N4 C10 H10 126.5 . .
N5 C11 N6 111.1(3) . .
N5 C11 H11 124.4 . .
N6 C11 H11 124.4 . .
C13 C12 N5 109.7(3) . .
C13 C12 H12 125.1 . .
N5 C12 H12 125.1 . .
C12 C13 N6 105.9(3) . .
C12 C13 H13 127.0 . .
N6 C13 H13 127.0 . .
N6 C14 C15 112.4(3) . .
N6 C14 H14A 109.1 . .
C15 C14 H14A 109.1 . .
N6 C14 H14B 109.1 . .
C15 C14 H14B 109.1 . .
H14A C14 H14B 107.8 . .
C15 C15 C14 112.1(3) 2 .
C15 C15 H15A 109.2 2 .
C14 C15 H15A 109.2 . .
C15 C15 H15B 109.2 2 .
C14 C15 H15B 109.2 . .
H15A C15 H15B 107.9 . .
O1 C16 O2 124.2(3) . .
O1 C16 C17 119.3(2) . .
O2 C16 C17 116.4(2) . .
C18 C17 C22 119.1(2) . .
C18 C17 C16 119.4(2) . .
C22 C17 C16 121.5(2) . .
C17 C18 C19 121.3(2) . .
C17 C18 H18 119.4 . .
C19 C18 H18 119.4 . .
C20 C19 C18 118.8(2) . .
C20 C19 C24 123.4(2) . .
C18 C19 C24 117.7(2) . .
C19 C20 C21 120.3(3) . .
C19 C20 H20 119.9 . .
C21 C20 H20 119.9 . .
C22 C21 C20 120.9(3) . .
C22 C21 H21 119.6 . .
C20 C21 H21 119.6 . .
C21 C22 C17 119.7(2) . .
C21 C22 C23 117.1(2) . .
C17 C22 C23 123.2(2) . .
O4 C23 O3 123.3(3) . .
O4 C23 C22 118.7(3) . .
O3 C23 C22 117.9(3) . .
C27 C24 C25 112.1(2) . .
C27 C24 C26 105.8(2) . .
C25 C24 C26 109.0(2) . .
C27 C24 C19 112.2(2) . .
C25 C24 C19 106.2(2) . .
C26 C24 C19 111.6(2) . .
F6 C25 F4 108.0(3) . .
F6 C25 F5 107.4(3) . .
F4 C25 F5 105.7(3) . .
F6 C25 C24 110.5(2) . .
F4 C25 C24 111.7(3) . .
F5 C25 C24 113.3(2) . .
F1 C26 F2 107.8(3) . .
F1 C26 F3 106.2(3) . .
F2 C26 F3 105.8(2) . .
F1 C26 C24 111.3(2) . .
F2 C26 C24 113.9(3) . .
F3 C26 C24 111.4(3) . .
C28 C27 C34 118.0(3) . .
C28 C27 C24 121.7(2) . .
C34 C27 C24 120.1(2) . .
C27 C28 C29 123.3(3) . .
C27 C28 H28 118.4 . .
C29 C28 H28 118.4 . .
C28 C29 C31 118.5(2) . .
C28 C29 C30 113.0(3) . .
C31 C29 C30 128.4(3) . .
O5 C30 O6 121.1(3) . .
O5 C30 C29 119.3(3) . .
O6 C30 C29 119.6(3) . .
C33 C31 C29 117.3(3) . .
C33 C31 C32 114.0(3) . .
C29 C31 C32 128.6(3) . .
O8 C32 O7 120.9(3) . .
O8 C32 C31 119.6(3) . .
O7 C32 C31 119.5(3) . .
C31 C33 C34 123.3(3) . .
C31 C33 H33 118.4 . .
C34 C33 H33 118.4 . .
C33 C34 C27 119.5(3) . .
C33 C34 H34 120.2 . .
C27 C34 H34 120.2 . .
C1 N1 C2 104.7(3) . .
C1 N1 Cd1 132.4(2) . .
C2 N1 Cd1 122.9(2) . .
C1 N2 C3 107.0(3) . .
C1 N2 C4 127.3(3) . .
C3 N2 C4 125.6(3) . .
C8 N3 C9 108.6(3) . .
C8 N3 C7 126.2(3) . .
C9 N3 C7 125.2(3) . .
C11 N5 C12 105.6(3) . .
C11 N5 Cd1 126.4(2) . .
C12 N5 Cd1 127.8(2) . .
C11 N6 C13 107.6(3) . .
C11 N6 C14 126.1(3) . .
C13 N6 C14 126.2(3) . .
C16 O1 Cd1 85.81(17) . .
C16 O2 Cd1 95.44(17) . .
C23 O3 Cd1 97.0(2) . 2_665
C23 O4 Cd1 87.80(19) . 2_665
C30 O6 H6 109.5 . .
H1A O1W H1B 104(3) . .
H2A O2W H2B 107(3) . .
Cd1 O3W H3A 112(3) . .
Cd1 O3W H3B 106(3) . .
H3A O3W H3B 98(2) . .
C8 N4 C10 109.3(3) . .
C8 N4 H4N 129(3) . .
C10 N4 H4N 121(3) . .

loop_
_geom_bond_atom_site_label_1
_geom_bond_atom_site_label_2
_geom_bond_distance
_geom_bond_site_symmetry_2
Cd1 N5 2.230(3) .
Cd1 N1 2.287(3) .
Cd1 O2 2.365(2) .
Cd1 O3 2.416(3) 2_665
Cd1 O3W 2.421(3) .
Cd1 O1 2.591(2) .
Cd1 O4 2.620(3) 2_665
C1 N1 1.321(4) .
C1 N2 1.340(4) .
C1 H1 0.9300 .
C2 C3 1.339(5) .
C2 N1 1.379(4) .
C2 H2 0.9300 .
C3 N2 1.365(4) .
C3 H3 0.9300 .
C4 N2 1.466(4) .
C4 C5 1.518(5) .
C4 H4A 0.9700 .
C4 H4B 0.9700 .
C5 C6 1.535(5) .
C5 H5A 0.9700 .
C5 H5B 0.9700 .
C6 C7 1.497(4) .
C6 H6A 0.9700 .
C6 H6B 0.9700 .
C7 N3 1.477(4) .
C7 H7A 0.9700 .
C7 H7B 0.9700 .
C8 N4 1.312(4) .
C8 N3 1.317(4) .
C8 H8 0.9300 .
C9 C10 1.340(6) .
C9 N3 1.368(4) .
C9 H9 0.9300 .
C10 N4 1.356(5) .
C10 H10 0.9300 .
C11 N5 1.323(4) .
C11 N6 1.340(4) .
C11 H11 0.9300 .
C12 C13 1.354(5) .
C12 N5 1.377(4) .
C12 H12 0.9300 .
C13 N6 1.376(4) .
C13 H13 0.9300 .
C14 N6 1.463(4) .
C14 C15 1.521(4) .
C14 H14A 0.9700 .
C14 H14B 0.9700 .
C15 C15 1.509(6) 2
C15 H15A 0.9700 .
C15 H15B 0.9700 .
C16 O1 1.237(4) .
C16 O2 1.269(3) .
C16 C17 1.518(4) .
C17 C18 1.391(3) .
C17 C22 1.396(4) .
C18 C19 1.399(4) .
C18 H18 0.9300 .
C19 C20 1.382(4) .
C19 C24 1.556(4) .
C20 C21 1.390(4) .
C20 H20 0.9300 .
C21 C22 1.381(4) .
C21 H21 0.9300 .
C22 C23 1.519(4) .
C23 O4 1.234(4) .
C23 O3 1.249(4) .
C24 C27 1.545(4) .
C24 C25 1.548(4) .
C24 C26 1.555(4) .
C25 F6 1.320(4) .
C25 F4 1.328(4) .
C25 F5 1.339(3) .
C26 F1 1.331(4) .
C26 F2 1.332(4) .
C26 F3 1.340(3) .
C27 C28 1.374(4) .
C27 C34 1.393(4) .
C28 C29 1.399(4) .
C28 H28 0.9300 .
C29 C31 1.418(4) .
C29 C30 1.521(4) .
C30 O5 1.221(4) .
C30 O6 1.285(4) .
C31 C33 1.382(4) .
C31 C32 1.513(4) .
C32 O8 1.211(4) .
C32 O7 1.286(4) .
C33 C34 1.386(4) .
C33 H33 0.9300 .
C34 H34 0.9300 .
O3 Cd1 2.416(3) 2_665
O4 Cd1 2.620(3) 2_665
O6 H6 0.8200 .
O1W H1A 0.899(19) .
O1W H1B 0.883(19) .
O2W H2A 0.90(5) .
O2W H2B 0.90(5) .
O3W H3A 0.92(5) .
O3W H3B 0.922(19) .
N4 H4N 0.87(4) .

loop_
_geom_hbond_atom_site_label_D
_geom_hbond_atom_site_label_H
_geom_hbond_atom_site_label_A
_geom_hbond_distance_DH
_geom_hbond_distance_HA
_geom_hbond_distance_DA
_geom_hbond_angle_DHA
_geom_hbond_site_symmetry_A
O6 H6 O7 0.82 1.58 2.387(4) 167.3 .
O1W H1A O1 0.899(19) 2.05(2) 2.925(4) 163(4) 2_656
O1W H1B O7 0.883(19) 2.00(2) 2.859(4) 163(4) .
O1W H1B O8 0.883(19) 2.51(3) 3.214(4) 137(4) .
O2W H2B O4 0.87(5) 1.96(5) 2.804(5) 161(5) 2_566
O2W H2A O1W 0.90(5) 1.89(6) 2.777(5) 169(6) 1_455
O3W H3A O3 0.92(5) 1.83(5) 2.747(4) 174(4) .
O3W H3B O2 0.922(19) 2.15(3) 2.956(3) 145(3) 2_665
N4 H4N O2W 0.87(4) 1.78(2) 2.655(4) 179(4) .

loop_
_geom_torsion_atom_site_label_1
_geom_torsion_atom_site_label_2
_geom_torsion_atom_site_label_3
_geom_torsion_atom_site_label_4
_geom_torsion
_geom_torsion_site_symmetry_1
_geom_torsion_site_symmetry_4
N1 C2 C3 N2 0.1(4) . .
N2 C4 C5 C6 -175.2(3) . .
C4 C5 C6 C7 -70.3(5) . .
C5 C6 C7 N3 176.2(3) . .
N3 C9 C10 N4 -0.3(5) . .
N5 C12 C13 N6 0.5(5) . .
N6 C14 C15 C15 179.6(4) . 2
O1 C16 C17 C18 -39.3(4) . .
O2 C16 C17 C18 141.9(3) . .
O1 C16 C17 C22 142.1(3) . .
O2 C16 C17 C22 -36.8(4) . .
C22 C17 C18 C19 -0.5(4) . .
C16 C17 C18 C19 -179.1(2) . .
C17 C18 C19 C20 -0.9(4) . .
C17 C18 C19 C24 -177.3(2) . .
C18 C19 C20 C21 2.3(4) . .
C24 C19 C20 C21 178.4(3) . .
C19 C20 C21 C22 -2.3(5) . .
C20 C21 C22 C17 0.9(4) . .
C20 C21 C22 C23 -176.2(3) . .
C18 C17 C22 C21 0.5(4) . .
C16 C17 C22 C21 179.1(3) . .
C18 C17 C22 C23 177.4(3) . .
C16 C17 C22 C23 -4.0(4) . .
C21 C22 C23 O4 -54.6(4) . .
C17 C22 C23 O4 128.4(3) . .
C21 C22 C23 O3 121.6(3) . .
C17 C22 C23 O3 -55.4(4) . .
C20 C19 C24 C27 135.4(3) . .
C18 C19 C24 C27 -48.4(3) . .
C20 C19 C24 C25 -101.8(3) . .
C18 C19 C24 C25 74.4(3) . .
C20 C19 C24 C26 16.9(4) . .
C18 C19 C24 C26 -167.0(3) . .
C27 C24 C25 F6 49.8(3) . .
C26 C24 C25 F6 166.6(2) . .
C19 C24 C25 F6 -73.0(3) . .
C27 C24 C25 F4 170.1(2) . .
C26 C24 C25 F4 -73.2(3) . .
C19 C24 C25 F4 47.2(3) . .
C27 C24 C25 F5 -70.7(3) . .
C26 C24 C25 F5 46.1(3) . .
C19 C24 C25 F5 166.4(3) . .
C27 C24 C26 F1 -68.9(3) . .
C25 C24 C26 F1 170.3(2) . .
C19 C24 C26 F1 53.4(3) . .
C27 C24 C26 F2 169.0(2) . .
C25 C24 C26 F2 48.3(3) . .
C19 C24 C26 F2 -68.7(3) . .
C27 C24 C26 F3 49.4(3) . .
C25 C24 C26 F3 -71.4(3) . .
C19 C24 C26 F3 171.7(2) . .
C25 C24 C27 C28 35.1(3) . .
C26 C24 C27 C28 -83.6(3) . .
C19 C24 C27 C28 154.5(3) . .
C25 C24 C27 C34 -150.8(3) . .
C26 C24 C27 C34 90.5(3) . .
C19 C24 C27 C34 -31.4(3) . .
C34 C27 C28 C29 -1.3(4) . .
C24 C27 C28 C29 172.8(2) . .
C27 C28 C29 C31 -0.6(4) . .
C27 C28 C29 C30 -178.3(3) . .
C28 C29 C30 O5 -4.7(4) . .
C31 C29 C30 O5 177.9(3) . .
C28 C29 C30 O6 174.8(3) . .
C31 C29 C30 O6 -2.7(5) . .
C28 C29 C31 C33 2.8(4) . .
C30 C29 C31 C33 -179.9(3) . .
C28 C29 C31 C32 -175.6(3) . .
C30 C29 C31 C32 1.7(5) . .
C33 C31 C32 O8 -12.2(4) . .
C29 C31 C32 O8 166.3(3) . .
C33 C31 C32 O7 167.8(3) . .
C29 C31 C32 O7 -13.7(5) . .
C29 C31 C33 C34 -3.3(4) . .
C32 C31 C33 C34 175.4(3) . .
C31 C33 C34 C27 1.4(4) . .
C28 C27 C34 C33 0.9(4) . .
C24 C27 C34 C33 -173.3(2) . .
N2 C1 N1 C2 -0.2(4) . .
N2 C1 N1 Cd1 179.1(2) . .
C3 C2 N1 C1 0.1(4) . .
C3 C2 N1 Cd1 -179.3(2) . .
N5 Cd1 N1 C1 71.2(3) . .
O2 Cd1 N1 C1 -67.8(3) . .
O3 Cd1 N1 C1 -160.1(3) 2_665 .
O3W Cd1 N1 C1 -118.6(3) . .
O1 Cd1 N1 C1 -16.7(3) . .
O4 Cd1 N1 C1 153.9(3) 2_665 .
N5 Cd1 N1 C2 -109.6(3) . .
O2 Cd1 N1 C2 111.4(3) . .
O3 Cd1 N1 C2 19.1(3) 2_665 .
O3W Cd1 N1 C2 60.6(4) . .
O1 Cd1 N1 C2 162.5(2) . .
O4 Cd1 N1 C2 -26.9(3) 2_665 .
N1 C1 N2 C3 0.3(4) . .
N1 C1 N2 C4 178.2(3) . .
C2 C3 N2 C1 -0.3(4) . .
C2 C3 N2 C4 -178.2(3) . .
C5 C4 N2 C1 -104.2(4) . .
C5 C4 N2 C3 73.3(5) . .
N4 C8 N3 C9 0.4(4) . .
N4 C8 N3 C7 178.4(3) . .
C10 C9 N3 C8 0.0(4) . .
C10 C9 N3 C7 -178.1(3) . .
C6 C7 N3 C8 103.6(4) . .
C6 C7 N3 C9 -78.7(4) . .
N6 C11 N5 C12 -0.3(4) . .
N6 C11 N5 Cd1 176.3(2) . .
C13 C12 N5 C11 -0.1(4) . .
C13 C12 N5 Cd1 -176.6(3) . .
N1 Cd1 N5 C11 93.0(3) . .
O2 Cd1 N5 C11 -166.1(2) . .
O3 Cd1 N5 C11 2.9(3) 2_665 .
O3W Cd1 N5 C11 -83.9(3) . .
O1 Cd1 N5 C11 -162.5(3) . .
O4 Cd1 N5 C11 -12.8(3) 2_665 .
N1 Cd1 N5 C12 -91.2(3) . .
O2 Cd1 N5 C12 9.7(4) . .
O3 Cd1 N5 C12 178.8(3) 2_665 .
O3W Cd1 N5 C12 91.9(3) . .
O1 Cd1 N5 C12 13.4(3) . .
O4 Cd1 N5 C12 163.0(3) 2_665 .
N5 C11 N6 C13 0.6(4) . .
N5 C11 N6 C14 177.3(3) . .
C12 C13 N6 C11 -0.7(4) . .
C12 C13 N6 C14 -177.3(3) . .
C15 C14 N6 C11 -100.7(4) . .
C15 C14 N6 C13 75.4(5) . .
O2 C16 O1 Cd1 12.8(3) . .
C17 C16 O1 Cd1 -165.9(2) . .
N5 Cd1 O1 C16 175.94(19) . .
N1 Cd1 O1 C16 -84.36(19) . .
O2 Cd1 O1 C16 -7.10(16) . .
O3 Cd1 O1 C16 14.9(3) 2_665 .
O3W Cd1 O1 C16 77.44(18) . .
O4 Cd1 O1 C16 111.9(2) 2_665 .
O1 C16 O2 Cd1 -14.1(3) . .
C17 C16 O2 Cd1 164.69(19) . .
N5 Cd1 O2 C16 11.5(2) . .
N1 Cd1 O2 C16 116.58(17) . .
O3 Cd1 O2 C16 -160.06(16) 2_665 .
O3W Cd1 O2 C16 -77.75(17) . .
O1 Cd1 O2 C16 6.93(16) . .
O4 Cd1 O2 C16 -129.16(17) 2_665 .
O4 C23 O3 Cd1 -8.5(3) . 2_665
C22 C23 O3 Cd1 175.5(2) . 2_665
O3 C23 O4 Cd1 7.8(3) . 2_665
C22 C23 O4 Cd1 -176.2(2) . 2_665
N3 C8 N4 C10 -0.6(4) . .
C9 C10 N4 C8 0.6(5) . .
